data_2228742
loop_
_publ_author_name
'Naicker, Tricia'
'Govender, Thavendran'
'Kruger, Hendrik. G.'
'Maguire, Glenn. E.M.'

_publ_section_title
;
 (<i>S</i>)-<i>N</i>-Benzyl-2-methyl-1,2,3,4-tetrahydroisoquinoline-3-carboxamide
;
_journal_coeditor_code HG2752
_journal_issue 1
_journal_name_full 'Acta Crystallographica Section E'
_journal_page_first o67
_journal_paper_doi 10.1107/S1600536810050361
_journal_volume 67
_journal_year 2011
_chemical_formula_iupac 'C18 H20 N2 O'
_chemical_formula_moiety 'C18 H20 N2 O'
_chemical_formula_sum 'C18 H20 N2 O'
_chemical_formula_weight 280.36
_chemical_melting_point 365
_chemical_name_systematic
;
(<i>S</i>)-<i>N</i>-Benzyl-2-methyl-1,2,3,4-tetrahydroisoquinoline-3-carboxamide
;
_space_group_IT_number 169
_symmetry_cell_setting hexagonal
_symmetry_space_group_name_Hall 'P 61'
_symmetry_space_group_name_H-M 'P 61'
_atom_sites_solution_hydrogens geom
_atom_sites_solution_primary direct
_atom_sites_solution_secondary difmap
_audit_creation_method SHELXL-97
_cell_angle_alpha 90.00
_cell_angle_beta 90.00
_cell_angle_gamma 120.00
_cell_formula_units_Z 6
_cell_length_a 10.1838(13)
_cell_length_b 10.1838(13)
_cell_length_c 25.965(3)
_cell_measurement_reflns_used 18777
_cell_measurement_temperature 173(2)
_cell_measurement_theta_max 27.16
_cell_measurement_theta_min 2.31
_cell_volume 2332.1(5)
_computing_cell_refinement 'SAINT (Bruker, 2006)'
_computing_data_collection 'APEX2 (Bruker, 2006)'
_computing_data_reduction 'SAINT (Bruker, 2006)'
_computing_molecular_graphics '<i>OLEX2</i> (Dolomanov et al., 2009)'
_computing_publication_material 'SHELXL97 (Sheldrick, 2008)'
_computing_structure_refinement 'SHELXL97 (Sheldrick, 2008)'
_computing_structure_solution 'SHELXS97 (Sheldrick, 2008)'
_diffrn_ambient_temperature 173(2)
_diffrn_measured_fraction_theta_full 0.999
_diffrn_measured_fraction_theta_max 0.999
_diffrn_measurement_device_type 'Bruker Kappa DUO APEXII'
_diffrn_measurement_method '0.5\% \f scans and \w scans'
_diffrn_radiation_monochromator graphite
_diffrn_radiation_source 'fine-focus sealed tube'
_diffrn_radiation_type MoK\a
_diffrn_radiation_wavelength 0.71073
_diffrn_reflns_av_R_equivalents 0.0588
_diffrn_reflns_av_sigmaI/netI 0.0281
_diffrn_reflns_limit_h_max 12
_diffrn_reflns_limit_h_min -13
_diffrn_reflns_limit_k_max 13
_diffrn_reflns_limit_k_min -12
_diffrn_reflns_limit_l_max 33
_diffrn_reflns_limit_l_min -33
_diffrn_reflns_number 18777
_diffrn_reflns_theta_full 27.16
_diffrn_reflns_theta_max 27.16
_diffrn_reflns_theta_min 2.31
_diffrn_standards_decay_% 0
_exptl_absorpt_coefficient_mu 0.075
_exptl_absorpt_correction_type none
_exptl_crystal_colour colourless
_exptl_crystal_density_diffrn 1.198
_exptl_crystal_density_method 'not measured'
_exptl_crystal_description needle
_exptl_crystal_F_000 900
_exptl_crystal_size_max 0.22
_exptl_crystal_size_mid 0.12
_exptl_crystal_size_min 0.03
_refine_diff_density_max 0.138
_refine_diff_density_min -0.142
_refine_ls_extinction_coef 0.0033(7)
_refine_ls_extinction_expression Fc^*^=kFc[1+0.001xFc^2^\l^3^/sin(2\q)]^-1/4^
_refine_ls_extinction_method 'SHELXL97 (Sheldrick, 2008)'
_refine_ls_goodness_of_fit_ref 1.049
_refine_ls_hydrogen_treatment mixed
_refine_ls_matrix_type full
_refine_ls_number_parameters 195
_refine_ls_number_reflns 1759
_refine_ls_number_restraints 2
_refine_ls_restrained_S_all 1.049
_refine_ls_R_factor_all 0.0581
_refine_ls_R_factor_gt 0.0355
_refine_ls_shift/su_max 0.000
_refine_ls_shift/su_mean 0.000
_refine_ls_structure_factor_coef Fsqd
_refine_ls_weighting_details 'calc w=1/[\s^2^(Fo^2^)+(0.0377P)^2^+0.3273P] where P=(Fo^2^+2Fc^2^)/3'
_refine_ls_weighting_scheme calc
_refine_ls_wR_factor_gt 0.0766
_refine_ls_wR_factor_ref 0.0879
_reflns_number_gt 1358
_reflns_number_total 1759
_reflns_threshold_expression I>2sigma(I)
_cod_data_source_file hg2752.cif
_cod_data_source_block I
_cod_database_code 2228742
_cod_database_fobs_code 2228742

loop_
_symmetry_equiv_pos_as_xyz
'x, y, z'
'x-y, x, z+1/6'
'-y, x-y, z+1/3'
'-x, -y, z+1/2'
'-x+y, -x, z+2/3'
'y, -x+y, z+5/6'

loop_
_atom_site_type_symbol
_atom_site_label
_atom_site_fract_x
_atom_site_fract_y
_atom_site_fract_z
_atom_site_U_iso_or_equiv
_atom_site_adp_type
_atom_site_calc_flag
_atom_site_refinement_flags
_atom_site_occupancy
_atom_site_disorder_assembly
_atom_site_disorder_group
O O1 0.73695(19) 0.77313(19) 0.97396(7) 0.0450(5) Uani d . 1 . .
N N1 0.9118(2) 1.1026(2) 0.98992(8) 0.0385(5) Uani d . 1 . .
N N2 0.7085(2) 0.8382(2) 0.89310(8) 0.0362(5) Uani d D 1 . .
H H2 0.747(3) 0.915(2) 0.8671(9) 0.051(8) Uiso d D 1 . .
C C1 1.0391(3) 1.2586(3) 0.98885(11) 0.0465(7) Uani d . 1 . .
H H1A 1.0402 1.3099 1.0214 0.056 Uiso calc R 1 . .
H H1B 1.0241 1.3139 0.9602 0.056 Uiso calc R 1 . .
C C2 1.1898(3) 1.2671(3) 0.98225(10) 0.0406(6) Uani d . 1 . .
C C3 1.3244(4) 1.4003(3) 0.99539(12) 0.0537(8) Uani d . 1 . .
H H3 1.3197 1.4848 1.0087 0.064 Uiso calc R 1 . .
C C4 1.4632(3) 1.4096(3) 0.98919(13) 0.0595(8) Uani d . 1 . .
H H4 1.5535 1.4999 0.9984 0.071 Uiso calc R 1 . .
C C5 1.4714(3) 1.2876(4) 0.96964(13) 0.0581(8) Uani d . 1 . .
H H5 1.5671 1.2941 0.9652 0.070 Uiso calc R 1 . .
C C6 1.3402(3) 1.1566(3) 0.95657(11) 0.0463(7) Uani d . 1 . .
H H6 1.3461 1.0725 0.9436 0.056 Uiso calc R 1 . .
C C7 1.1987(3) 1.1457(3) 0.96216(10) 0.0374(6) Uani d . 1 . .
C C8 1.0561(3) 1.0021(3) 0.94725(11) 0.0378(6) Uani d . 1 . .
H H8A 1.0356 0.9225 0.9730 0.045 Uiso calc R 1 . .
H H8B 1.0718 0.9668 0.9135 0.045 Uiso calc R 1 . .
C C9 0.9188(3) 1.0240(3) 0.94379(10) 0.0345(5) Uani d . 1 . .
H H9 0.9283 1.0859 0.9126 0.041 Uiso calc R 1 . .
C C10 0.7785(3) 0.8671(3) 0.93857(10) 0.0343(5) Uani d . 1 . .
C C11 0.5866(3) 0.6863(3) 0.87851(10) 0.0393(6) Uani d . 1 . .
H H11A 0.5110 0.6958 0.8573 0.047 Uiso calc R 1 . .
H H11B 0.5349 0.6288 0.9100 0.047 Uiso calc R 1 . .
C C12 0.6459(3) 0.6001(3) 0.84871(9) 0.0373(6) Uani d . 1 . .
C C13 0.7331(4) 0.5489(4) 0.87268(12) 0.0623(9) Uani d . 1 . .
H H13 0.7528 0.5655 0.9085 0.075 Uiso calc R 1 . .
C C14 0.7920(4) 0.4739(4) 0.84516(14) 0.0685(10) Uani d . 1 . .
H H14 0.8523 0.4402 0.8622 0.082 Uiso calc R 1 . .
C C15 0.7643(4) 0.4478(4) 0.79358(13) 0.0615(9) Uani d . 1 . .
H H15 0.8053 0.3967 0.7747 0.074 Uiso calc R 1 . .
C C16 0.6769(4) 0.4962(4) 0.76946(13) 0.0680(10) Uani d . 1 . .
H H16 0.6565 0.4782 0.7337 0.082 Uiso calc R 1 . .
C C17 0.6180(4) 0.5713(3) 0.79703(12) 0.0529(7) Uani d . 1 . .
H H17 0.5568 0.6037 0.7798 0.063 Uiso calc R 1 . .
C C18 0.7705(3) 1.1059(4) 0.99296(14) 0.0573(8) Uani d . 1 . .
H H18A 0.6846 1.0019 0.9935 0.086 Uiso calc R 1 . .
H H18B 0.7619 1.1594 0.9629 0.086 Uiso calc R 1 . .
H H18C 0.7700 1.1586 1.0245 0.086 Uiso calc R 1 . .

loop_
_atom_site_aniso_label
_atom_site_aniso_U_11
_atom_site_aniso_U_22
_atom_site_aniso_U_33
_atom_site_aniso_U_12
_atom_site_aniso_U_13
_atom_site_aniso_U_23
O1 0.0379(9) 0.0402(10) 0.0409(10) 0.0076(8) -0.0062(8) 0.0136(8)
N1 0.0387(12) 0.0377(11) 0.0414(12) 0.0208(10) 0.0035(9) 0.0012(9)
N2 0.0370(11) 0.0366(11) 0.0349(11) 0.0183(9) -0.0024(9) 0.0071(9)
C1 0.0571(16) 0.0354(14) 0.0488(16) 0.0245(13) -0.0015(13) -0.0017(12)
C2 0.0453(14) 0.0287(12) 0.0408(14) 0.0133(11) -0.0010(12) 0.0058(11)
C3 0.065(2) 0.0303(14) 0.0522(18) 0.0137(14) -0.0029(14) 0.0044(12)
C4 0.0422(16) 0.0433(16) 0.065(2) 0.0006(13) -0.0056(15) 0.0107(15)
C5 0.0371(15) 0.0565(18) 0.067(2) 0.0128(14) -0.0042(14) 0.0108(16)
C6 0.0365(14) 0.0439(15) 0.0532(17) 0.0162(12) 0.0031(12) 0.0094(13)
C7 0.0381(13) 0.0290(12) 0.0388(13) 0.0121(11) 0.0011(11) 0.0073(11)
C8 0.0336(12) 0.0299(12) 0.0459(14) 0.0130(11) 0.0036(11) -0.0001(11)
C9 0.0349(13) 0.0321(12) 0.0340(12) 0.0149(10) 0.0029(10) 0.0071(10)
C10 0.0315(12) 0.0360(13) 0.0356(13) 0.0170(10) 0.0005(10) 0.0067(10)
C11 0.0295(13) 0.0442(14) 0.0403(14) 0.0156(11) -0.0071(11) 0.0036(11)
C12 0.0300(12) 0.0325(13) 0.0375(14) 0.0067(10) 0.0004(11) 0.0021(11)
C13 0.073(2) 0.097(3) 0.0420(17) 0.061(2) -0.0073(15) -0.0093(16)
C14 0.069(2) 0.089(3) 0.067(2) 0.054(2) -0.0099(18) -0.0217(19)
C15 0.0525(18) 0.0532(18) 0.064(2) 0.0151(15) 0.0066(16) -0.0209(16)
C16 0.085(3) 0.0545(19) 0.0404(16) 0.0168(18) -0.0052(17) -0.0131(15)
C17 0.0631(19) 0.0404(15) 0.0440(16) 0.0174(14) -0.0140(14) -0.0050(13)
C18 0.0526(17) 0.067(2) 0.065(2) 0.0395(16) 0.0052(15) -0.0012(16)

loop_
_atom_type_symbol
_atom_type_description
_atom_type_scat_dispersion_real
_atom_type_scat_dispersion_imag
_atom_type_scat_source
C C 0.0033 0.0000 'International Tables Vol C Tables 4.2.6.8 and 6.1.1.4'
H H 0.0000 0.0000 'International Tables Vol C Tables 4.2.6.8 and 6.1.1.4'
N N 0.0061 0.0000 'International Tables Vol C Tables 4.2.6.8 and 6.1.1.4'
O O 0.0106 0.0000 'International Tables Vol C Tables 4.2.6.8 and 6.1.1.4'

loop_
_geom_angle_atom_site_label_1
_geom_angle_atom_site_label_2
_geom_angle_atom_site_label_3
_geom_angle_site_symmetry_1
_geom_angle_site_symmetry_3
_geom_angle
_geom_angle_publ_flag
C18 N1 C9 . . 112.1(2) ?
C18 N1 C1 . . 109.0(2) ?
C9 N1 C1 . . 108.61(19) ?
C10 N2 C11 . . 122.5(2) ?
C10 N2 H2 . . 119.4(18) ?
C11 N2 H2 . . 117.6(18) ?
N1 C1 C2 . . 112.9(2) ?
N1 C1 H1A . . 109.0 ?
C2 C1 H1A . . 109.0 ?
N1 C1 H1B . . 109.0 ?
C2 C1 H1B . . 109.0 ?
H1A C1 H1B . . 107.8 ?
C7 C2 C3 . . 119.0(3) ?
C7 C2 C1 . . 120.8(2) ?
C3 C2 C1 . . 120.2(3) ?
C4 C3 C2 . . 120.6(3) ?
C4 C3 H3 . . 119.7 ?
C2 C3 H3 . . 119.7 ?
C3 C4 C5 . . 120.1(3) ?
C3 C4 H4 . . 119.9 ?
C5 C4 H4 . . 119.9 ?
C6 C5 C4 . . 119.7(3) ?
C6 C5 H5 . . 120.2 ?
C4 C5 H5 . . 120.2 ?
C5 C6 C7 . . 121.0(3) ?
C5 C6 H6 . . 119.5 ?
C7 C6 H6 . . 119.5 ?
C2 C7 C6 . . 119.6(2) ?
C2 C7 C8 . . 120.0(2) ?
C6 C7 C8 . . 120.4(2) ?
C7 C8 C9 . . 112.5(2) ?
C7 C8 H8A . . 109.1 ?
C9 C8 H8A . . 109.1 ?
C7 C8 H8B . . 109.1 ?
C9 C8 H8B . . 109.1 ?
H8A C8 H8B . . 107.8 ?
N1 C9 C8 . . 109.34(19) ?
N1 C9 C10 . . 111.7(2) ?
C8 C9 C10 . . 107.39(19) ?
N1 C9 H9 . . 109.5 ?
C8 C9 H9 . . 109.5 ?
C10 C9 H9 . . 109.5 ?
O1 C10 N2 . . 123.2(2) ?
O1 C10 C9 . . 121.5(2) ?
N2 C10 C9 . . 115.3(2) ?
N2 C11 C12 . . 111.9(2) ?
N2 C11 H11A . . 109.2 ?
C12 C11 H11A . . 109.2 ?
N2 C11 H11B . . 109.2 ?
C12 C11 H11B . . 109.2 ?
H11A C11 H11B . . 107.9 ?
C17 C12 C13 . . 117.6(3) ?
C17 C12 C11 . . 121.8(3) ?
C13 C12 C11 . . 120.6(2) ?
C12 C13 C14 . . 120.9(3) ?
C12 C13 H13 . . 119.5 ?
C14 C13 H13 . . 119.5 ?
C15 C14 C13 . . 120.6(3) ?
C15 C14 H14 . . 119.7 ?
C13 C14 H14 . . 119.7 ?
C16 C15 C14 . . 119.2(3) ?
C16 C15 H15 . . 120.4 ?
C14 C15 H15 . . 120.4 ?
C15 C16 C17 . . 120.2(3) ?
C15 C16 H16 . . 119.9 ?
C17 C16 H16 . . 119.9 ?
C12 C17 C16 . . 121.5(3) ?
C12 C17 H17 . . 119.3 ?
C16 C17 H17 . . 119.3 ?
N1 C18 H18A . . 109.5 ?
N1 C18 H18B . . 109.5 ?
H18A C18 H18B . . 109.5 ?
N1 C18 H18C . . 109.5 ?
H18A C18 H18C . . 109.5 ?
H18B C18 H18C . . 109.5 ?

loop_
_geom_bond_atom_site_label_1
_geom_bond_atom_site_label_2
_geom_bond_site_symmetry_2
_geom_bond_distance
_geom_bond_publ_flag
O1 C10 . 1.239(3) ?
N1 C18 . 1.458(3) ?
N1 C9 . 1.462(3) ?
N1 C1 . 1.465(3) ?
N2 C10 . 1.334(3) ?
N2 C11 . 1.469(3) ?
N2 H2 . 0.957(10) ?
C1 C2 . 1.503(4) ?
C1 H1A . 0.9900 ?
C1 H1B . 0.9900 ?
C2 C7 . 1.386(4) ?
C2 C3 . 1.406(4) ?
C3 C4 . 1.378(4) ?
C3 H3 . 0.9500 ?
C4 C5 . 1.382(5) ?
C4 H4 . 0.9500 ?
C5 C6 . 1.377(4) ?
C5 H5 . 0.9500 ?
C6 C7 . 1.396(4) ?
C6 H6 . 0.9500 ?
C7 C8 . 1.508(4) ?
C8 C9 . 1.524(3) ?
C8 H8A . 0.9900 ?
C8 H8B . 0.9900 ?
C9 C10 . 1.527(3) ?
C9 H9 . 1.0000 ?
C11 C12 . 1.504(4) ?
C11 H11A . 0.9900 ?
C11 H11B . 0.9900 ?
C12 C17 . 1.373(4) ?
C12 C13 . 1.383(4) ?
C13 C14 . 1.383(4) ?
C13 H13 . 0.9500 ?
C14 C15 . 1.367(5) ?
C14 H14 . 0.9500 ?
C15 C16 . 1.365(5) ?
C15 H15 . 0.9500 ?
C16 C17 . 1.385(5) ?
C16 H16 . 0.9500 ?
C17 H17 . 0.9500 ?
C18 H18A . 0.9800 ?
C18 H18B . 0.9800 ?
C18 H18C . 0.9800 ?

loop_
_geom_hbond_atom_site_label_D
_geom_hbond_atom_site_label_H
_geom_hbond_atom_site_label_A
_geom_hbond_site_symmetry_A
_geom_hbond_distance_DH
_geom_hbond_distance_HA
_geom_hbond_distance_DA
_geom_hbond_angle_DHA
N2 H2 O1 6_564 0.96(2) 1.92(2) 2.852(3) 165(3)

loop_
_geom_torsion_atom_site_label_1
_geom_torsion_atom_site_label_2
_geom_torsion_atom_site_label_3
_geom_torsion_atom_site_label_4
_geom_torsion_site_symmetry_1
_geom_torsion_site_symmetry_2
_geom_torsion_site_symmetry_3
_geom_torsion_site_symmetry_4
_geom_torsion
_geom_torsion_publ_flag
C18 N1 C1 C2 . . . . -176.3(2) ?
C9 N1 C1 C2 . . . . -53.9(3) ?
N1 C1 C2 C7 . . . . 20.3(4) ?
N1 C1 C2 C3 . . . . -161.2(2) ?
C7 C2 C3 C4 . . . . -1.0(4) ?
C1 C2 C3 C4 . . . . -179.6(3) ?
C2 C3 C4 C5 . . . . 0.4(5) ?
C3 C4 C5 C6 . . . . -0.2(5) ?
C4 C5 C6 C7 . . . . 0.8(4) ?
C3 C2 C7 C6 . . . . 1.6(4) ?
C1 C2 C7 C6 . . . . -179.9(2) ?
C3 C2 C7 C8 . . . . -179.4(2) ?
C1 C2 C7 C8 . . . . -0.8(4) ?
C5 C6 C7 C2 . . . . -1.5(4) ?
C5 C6 C7 C8 . . . . 179.4(3) ?
C2 C7 C8 C9 . . . . 14.7(3) ?
C6 C7 C8 C9 . . . . -166.2(2) ?
C18 N1 C9 C8 . . . . -170.9(2) ?
C1 N1 C9 C8 . . . . 68.7(2) ?
C18 N1 C9 C10 . . . . -52.2(3) ?
C1 N1 C9 C10 . . . . -172.63(19) ?
C7 C8 C9 N1 . . . . -48.2(3) ?
C7 C8 C9 C10 . . . . -169.6(2) ?
C11 N2 C10 O1 . . . . -7.5(4) ?
C11 N2 C10 C9 . . . . 170.4(2) ?
N1 C9 C10 O1 . . . . -53.7(3) ?
C8 C9 C10 O1 . . . . 66.2(3) ?
N1 C9 C10 N2 . . . . 128.3(2) ?
C8 C9 C10 N2 . . . . -111.8(2) ?
C10 N2 C11 C12 . . . . -94.2(3) ?
N2 C11 C12 C17 . . . . -109.0(3) ?
N2 C11 C12 C13 . . . . 70.0(3) ?
C17 C12 C13 C14 . . . . 1.2(5) ?
C11 C12 C13 C14 . . . . -177.9(3) ?
C12 C13 C14 C15 . . . . -0.4(6) ?
C13 C14 C15 C16 . . . . -0.3(5) ?
C14 C15 C16 C17 . . . . 0.3(5) ?
C13 C12 C17 C16 . . . . -1.1(4) ?
C11 C12 C17 C16 . . . . 177.9(3) ?
C15 C16 C17 C12 . . . . 0.4(5) ?

loop_
_cod_related_entry_id
_cod_related_entry_database
_cod_related_entry_code
1 ChemSpider 30656421
